data_7051332
_journal_name_full 'New Journal of Chemistry'
_journal_paper_doi 10.1039/b004641h
_journal_year 2000
_chemical_formula_sum 'C4 H15 I2 N3'
_chemical_formula_weight 358.99
_space_group_IT_number 61
_symmetry_cell_setting orthorhombic
_symmetry_space_group_name_Hall '-P 2ac 2ab'
_symmetry_space_group_name_H-M 'P b c a'
_cell_angle_alpha 90.00
_cell_angle_beta 90.00
_cell_angle_gamma 90.00
_cell_formula_units_Z 8
_cell_length_a 12.035(2)
_cell_length_b 9.7006(19)
_cell_length_c 18.374(4)
_cell_measurement_temperature 100(2)
_cell_volume 2145.1(7)
_diffrn_ambient_temperature 100(2)
_exptl_crystal_density_diffrn 2.223
_cod_depositor_comments
;
The following automatic conversions were performed:
'_symmetry_cell_setting' value 'Orthorhombic' changed to 'orthorhombic'
according to '/home/saulius/struct/CIF-dictionaries/cif_core.dic'
dictionary named 'cif_core.dic' version 2.4.1 from 2010-06-29.

Automatic conversion script
Id: cif_fix_enum 1527 2010-12-29 10:47:43Z saulius 
;
_cod_database_code 7051332

loop_
_symmetry_equiv_pos_as_xyz
'x, y, z'
'-x+1/2, -y, z+1/2'
'-x, y+1/2, -z+1/2'
'x+1/2, -y+1/2, -z'
'-x, -y, -z'
'x-1/2, y, -z-1/2'
'x, -y-1/2, z-1/2'
'-x-1/2, y-1/2, z'

loop_
_atom_site_label
_atom_site_type_symbol
_atom_site_fract_x
_atom_site_fract_y
_atom_site_fract_z
_atom_site_U_iso_or_equiv
_atom_site_adp_type
_atom_site_occupancy
_atom_site_symmetry_multiplicity
_atom_site_calc_flag
_atom_site_refinement_flags
_atom_site_disorder_assembly
_atom_site_disorder_group
I1 I 0.55933(3) 0.03313(4) 0.371031(16) 0.01652(17) Uani 1 1 d . . .
I2 I -0.01434(3) 0.00994(4) 0.379493(16) 0.01998(17) Uani 1 1 d . . .
N2 N 0.2560(4) -0.2533(6) 0.37475(19) 0.0203(11) Uani 1 1 d . . .
H21 H 0.293(5) -0.340(9) 0.370(3) 0.036(19) Uiso 1 1 d . . .
N1 N 0.1093(4) -0.2718(6) 0.4987(3) 0.0195(10) Uani 1 1 d . . .
H13 H 0.090(5) -0.343(7) 0.538(4) 0.05(2) Uiso 1 1 d . . .
H12 H 0.091(5) -0.309(7) 0.462(4) 0.030(19) Uiso 1 1 d . . .
H11 H 0.078(6) -0.177(8) 0.512(4) 0.04(2) Uiso 1 1 d . . .
N3 N 0.1049(4) -0.2490(6) 0.2530(3) 0.0187(10) Uani 1 1 d . . .
H33 H 0.069(5) -0.288(6) 0.299(3) 0.023(15) Uiso 1 1 d . . .
H32 H 0.067(5) -0.173(8) 0.246(4) 0.04(2) Uiso 1 1 d . . .
H31 H 0.076(5) -0.292(7) 0.226(3) 0.016(18) Uiso 1 1 d . . .
C2 C 0.2796(5) -0.1779(7) 0.4421(3) 0.0226(13) Uani 1 1 d . . .
H2B H 0.359(7) -0.143(8) 0.445(4) 0.07(2) Uiso 1 1 d . . .
H2A H 0.238(4) -0.100(7) 0.440(3) 0.015(15) Uiso 1 1 d . . .
C3 C 0.2803(5) -0.1739(8) 0.3089(3) 0.0226(13) Uani 1 1 d . . .
H3B H 0.357(5) -0.164(6) 0.295(3) 0.019(14) Uiso 1 1 d . . .
H3A H 0.260(4) -0.106(6) 0.313(3) 0.000(14) Uiso 1 1 d . . .
C1 C 0.2326(4) -0.2558(7) 0.5076(3) 0.0198(13) Uani 1 1 d . . .
H1B H 0.240(4) -0.210(6) 0.553(3) 0.019(15) Uiso 1 1 d . . .
H1A H 0.257(6) -0.344(8) 0.512(4) 0.033(19) Uiso 1 1 d . . .
C4 C 0.2289(4) -0.2423(7) 0.2427(3) 0.0213(13) Uani 1 1 d . . .
H4B H 0.251(4) -0.188(6) 0.197(3) 0.009(13) Uiso 1 1 d . . .
H4A H 0.264(4) -0.331(6) 0.233(3) 0.000(12) Uiso 1 1 d . . .

loop_
_atom_site_aniso_label
_atom_site_aniso_U_11
_atom_site_aniso_U_22
_atom_site_aniso_U_33
_atom_site_aniso_U_23
_atom_site_aniso_U_13
_atom_site_aniso_U_12
I1 0.0127(2) 0.0223(3) 0.0145(2) -0.00015(12) 0.00036(12) 0.00041(13)
I2 0.0205(3) 0.0239(3) 0.0155(2) 0.00089(13) 0.00044(12) 0.00486(15)
N2 0.017(2) 0.028(3) 0.016(3) 0.001(2) -0.0006(18) -0.001(2)
N1 0.017(2) 0.026(3) 0.016(2) -0.001(2) -0.0001(19) -0.002(2)
N3 0.015(2) 0.023(3) 0.018(2) -0.001(2) -0.0013(19) -0.003(2)
C2 0.021(3) 0.029(4) 0.019(3) -0.002(2) 0.002(2) -0.005(2)
C3 0.013(3) 0.026(4) 0.028(3) -0.001(3) 0.000(2) -0.001(3)
C1 0.012(3) 0.032(4) 0.016(3) 0.005(3) -0.003(2) -0.002(3)
C4 0.016(3) 0.030(4) 0.018(3) -0.002(3) 0.004(2) 0.007(2)

loop_
_geom_bond_atom_site_label_1
_geom_bond_atom_site_label_2
_geom_bond_distance
_geom_bond_site_symmetry_2
_geom_bond_publ_flag
N2 C3 1.464(7) . ?
N2 C2 1.465(7) . ?
N1 C1 1.501(7) . ?
N3 C4 1.506(6) . ?
C2 C1 1.529(8) . ?
C3 C4 1.517(8) . ?

loop_
_cod_related_entry_id
_cod_related_entry_database
_cod_related_entry_code
1 ChemSpider 21142441
